data_9008204
loop_
_publ_author_name
'Rouse, R. C.'

_publ_section_title
;
 The crystal structure of quenselite
;
_journal_name_full 'Zeitschrift fur Kristallographie'
_journal_page_first 321
_journal_page_last 332
_journal_volume 134
_journal_year 1971
_chemical_compound_source 'Langban, Sweden'
_chemical_formula_sum 'H Mn O3 Pb'
_chemical_name_mineral Quenselite
_space_group_IT_number 13
_symmetry_space_group_name_Hall '-P 2ya'
_symmetry_space_group_name_H-M 'P 1 2/a 1'
_cell_angle_alpha 90
_cell_angle_beta 93.0
_cell_angle_gamma 90
_cell_formula_units_Z 4
_cell_length_a 5.61
_cell_length_b 5.70
_cell_length_c 9.15
_cell_volume 292.189
_database_code_amcsd 0010724
_exptl_crystal_density_diffrn 7.073
_cod_original_formula_sum 'Pb Mn O3 H'
_cod_database_code 9008204

loop_
_space_group_symop_operation_xyz
x,y,z
1/2-x,y,-z
1/2+x,-y,z
-x,-y,-z

loop_
_atom_site_label
_atom_site_fract_x
_atom_site_fract_y
_atom_site_fract_z
_atom_site_U_iso_or_equiv
_atom_site_type_symbol
_atom_site_attached_hydrogens
Pb -0.00920 0.24640 0.34100 0.01140 Pb 0
Mn1 0.75000 0.87250 0.00000 0.00507 Mn 0
Mn2 0.75000 0.38560 0.00000 0.00507 Mn 0
O1 0.11210 0.37400 0.87880 0.00355 O 0
O2 0.90390 0.13220 0.11270 0.00874 O 0
O-H 0.90440 0.15310 0.62890 0.01216 O 1

loop_
_cod_changelog_entry_id
_cod_changelog_entry_author
_cod_changelog_entry_date
_cod_changelog_entry_text
1
;cod-tools version 3.8.0
Id: cif_guess_AMCSD_atom_types 9574 2023-05-10 09:00:05Z saulius
;
2023-05-10T18:51:15+03:00
;Derived atom types and hydrogen counts
from atom names that follow the AMCSD naming convention
(Wat == water, O-H == hydroxyl).
;

loop_
_cod_related_entry_id
_cod_related_entry_database
_cod_related_entry_code
1 AMCSD 0010724
